data_4346419
loop_
_publ_author_name
'Plikhta, Andriy'
'P\"othig, Alexander'
'Herdtweck, Eberhardt'
'Rieger, Bernhard'

_publ_section_title
;
 Toward new organometallic architectures: synthesis of carbene-centered
 rhodium and palladium bisphosphine complexes. stability and reactivity of
 [PC(BIm)PRh(L)][PF6] pincers.
;
_journal_issue 19
_journal_name_full 'Inorganic chemistry'
_journal_page_first 9517
_journal_page_last 9528
_journal_paper_doi 10.1021/acs.inorgchem.5b01428
_journal_volume 54
_journal_year 2015
_chemical_formula_moiety 'C66 H57 N4 P4 Rh2, F6 P, C4 H10 O'
_chemical_formula_sum 'C70 H67 F6 N4 O P5 Rh2'
_chemical_formula_weight 1454.92
_space_group_IT_number 2
_space_group_name_Hall '-P 1'
_space_group_name_H-M_alt 'P -1'
_symmetry_cell_setting triclinic
_symmetry_Int_Tables_number 2
_symmetry_space_group_name_Hall '-P 1'
_symmetry_space_group_name_H-M 'P -1'
_atom_sites_solution_hydrogens mixed
_cell_angle_alpha 99.852(2)
_cell_angle_beta 103.228(1)
_cell_angle_gamma 94.338(1)
_cell_formula_units_Z 2
_cell_length_a 12.0213(3)
_cell_length_b 15.1548(4)
_cell_length_c 18.3327(5)
_cell_measurement_reflns_used 9966
_cell_measurement_temperature 123
_cell_measurement_theta_max 31.4526
_cell_measurement_theta_min 2.3267
_cell_volume 3180.27(15)
_computing_cell_refinement 'SAINT (Bruker, 2012)'
_computing_data_collection 'APEX II Control Software (Bruker, 2013)'
_computing_data_reduction 'SAINT (Bruker, 2012)'
_computing_molecular_graphics 'PLATON (Spek, 2011)'
_computing_publication_material 'PLATON (Spek, 2011), enCIFer (Allen, 2014)'
_computing_structure_refinement 'SHELXL2014 (Sheldrick, 2014), SHELXLE (Huebschle, 2011)'
_computing_structure_solution 'SHELXS97 (Sheldrick, 1997)'
_diffrn_ambient_temperature 123
_diffrn_detector ' CCD plate '
_diffrn_detector_area_resol_mean 16
_diffrn_measured_fraction_theta_full 1.000
_diffrn_measured_fraction_theta_max 1.000
_diffrn_measurement_device ' \k-geometry diffractometer '
_diffrn_measurement_device_type ' Bruker APEX-II CCD '
_diffrn_measurement_method ' phi- and omega-rotation '
_diffrn_radiation_monochromator 'MONTEL optic'
_diffrn_radiation_probe x-ray
_diffrn_radiation_source 'rotating anode FR591'
_diffrn_radiation_type MoK\a
_diffrn_radiation_wavelength 0.71073
_diffrn_reflns_av_R_equivalents 0.0443
_diffrn_reflns_av_unetI/netI 0.0307
_diffrn_reflns_limit_h_max 15
_diffrn_reflns_limit_h_min -15
_diffrn_reflns_limit_k_max 18
_diffrn_reflns_limit_k_min -18
_diffrn_reflns_limit_l_max 22
_diffrn_reflns_limit_l_min -22
_diffrn_reflns_number 82566
_diffrn_reflns_reduction_process
;
;
_diffrn_reflns_theta_full 25.24
_diffrn_reflns_theta_max 26.37
_diffrn_reflns_theta_min 1.16
_exptl_absorpt_coefficient_mu 0.710
_exptl_absorpt_correction_T_max 0.7462
_exptl_absorpt_correction_T_min 0.5475
_exptl_absorpt_correction_type multi-scan
_exptl_absorpt_process_details 'SADABS, Bruker, 2008b'
_exptl_crystal_colour orange
_exptl_crystal_density_diffrn 1.519
_exptl_crystal_density_method 'Not Measured'
_exptl_crystal_description fragment
_exptl_crystal_F_000 1484
_exptl_crystal_size_max 0.270
_exptl_crystal_size_mid 0.192
_exptl_crystal_size_min 0.160
_refine_diff_density_max 0.597
_refine_diff_density_min -0.553
_refine_diff_density_rms 0.062
_refine_ls_extinction_method none
_refine_ls_goodness_of_fit_ref 1.035
_refine_ls_hydrogen_treatment mixed
_refine_ls_matrix_type full
_refine_ls_number_parameters 868
_refine_ls_number_reflns 12981
_refine_ls_number_restraints 13
_refine_ls_restrained_S_all 1.036
_refine_ls_R_factor_all 0.0329
_refine_ls_R_factor_gt 0.0257
_refine_ls_shift/su_max 0.001
_refine_ls_shift/su_mean 0.000
_refine_ls_structure_factor_coef Fsqd
_refine_ls_weighting_details 'W=1/[\S^2^(FO^2^)+(0.0246P)^2^+2.2600P] WHERE P=(FO^2^+2FC^2^)/3'
_refine_ls_weighting_scheme calc
_refine_ls_wR_factor_gt 0.0595
_refine_ls_wR_factor_ref 0.0621
_reflns_number_gt 11336
_reflns_number_total 12981
_reflns_threshold_expression I>2\s(I)
_cod_data_source_file ic5b01428_si_002.cif
_cod_data_source_block plian3_0m
_cod_database_code 4346419
_shelxl_version_number 2014-1

loop_
_symmetry_equiv_pos_site_id
_symmetry_equiv_pos_as_xyz
1 x,y,z
2 -x,-y,-z

loop_
_atom_site_label
_atom_site_type_symbol
_atom_site_fract_x
_atom_site_fract_y
_atom_site_fract_z
_atom_site_U_iso_or_equiv
_atom_site_adp_type
_atom_site_occupancy
_atom_site_site_symmetry_order
_atom_site_calc_flag
_atom_site_refinement_flags_posn
_atom_site_refinement_flags_adp
_atom_site_refinement_flags_occupancy
_atom_site_disorder_assembly
_atom_site_disorder_group
Rh1 Rh 0.13638(2) 0.19492(2) 0.32249(2) 0.01343(4) Uani 1 1 d . . . . .
H1 H 0.236(2) 0.2293(16) 0.2765(13) 0.034(6) Uiso 1 1 d . . . . .
P1 P 0.03371(4) 0.06795(3) 0.24176(3) 0.01527(10) Uani 1 1 d . . . . .
N1 N -0.03514(13) 0.08030(11) 0.37085(9) 0.0169(3) Uani 1 1 d . . . . .
P2 P 0.24006(4) 0.27406(3) 0.43519(3) 0.01547(10) Uani 1 1 d . . . . .
Rh2 Rh 0.16944(2) 0.27876(2) 0.20260(2) 0.01438(4) Uani 1 1 d . . . . .
N2 N 0.06666(13) 0.18226(11) 0.46582(9) 0.0166(3) Uani 1 1 d . . . . .
P3 P 0.01483(4) 0.34104(3) 0.23278(3) 0.01704(11) Uani 1 1 d . . . . .
N3 N 0.00110(14) 0.34922(11) 0.08773(9) 0.0193(4) Uani 1 1 d . . . . .
N4 N 0.15734(14) 0.32420(11) 0.04997(9) 0.0205(4) Uani 1 1 d . . . . .
P4 P 0.32318(4) 0.27621(3) 0.15371(3) 0.01782(11) Uani 1 1 d . . . . .
C1 C 0.05210(16) 0.14931(13) 0.38950(11) 0.0165(4) Uani 1 1 d . . . . .
C2 C -0.01189(17) 0.13610(13) 0.49523(12) 0.0189(4) Uani 1 1 d . . . . .
C3 C -0.07779(17) 0.07081(13) 0.43433(12) 0.0197(4) Uani 1 1 d . . . . .
C4 C -0.16638(18) 0.01226(14) 0.44351(13) 0.0245(5) Uani 1 1 d . . . . .
H4 H -0.2114 -0.0322 0.4023 0.029 Uiso 1 1 calc R U . . .
C5 C -0.18528(19) 0.02256(15) 0.51643(14) 0.0295(5) Uani 1 1 d . . . . .
H5 H -0.2456 -0.0155 0.5250 0.035 Uiso 1 1 calc R U . . .
C6 C -0.11858(19) 0.08689(15) 0.57718(13) 0.0272(5) Uani 1 1 d . . . . .
H6 H -0.1342 0.0913 0.6261 0.033 Uiso 1 1 calc R U . . .
C7 C -0.02949(18) 0.14503(14) 0.56810(12) 0.0235(5) Uani 1 1 d . . . . .
H7 H 0.0168 0.1885 0.6097 0.028 Uiso 1 1 calc R U . . .
C8 C -0.07345(17) 0.02929(13) 0.29302(11) 0.0196(4) Uani 1 1 d . . . . .
H8A H -0.1516 0.0417 0.2687 0.023 Uiso 1 1 calc R U . . .
H8B H -0.0749 -0.0363 0.2923 0.023 Uiso 1 1 calc R U . . .
C9 C 0.12225(17) -0.02544(13) 0.23658(11) 0.0176(4) Uani 1 1 d . . . . .
C10 C 0.23515(17) -0.01056(14) 0.28054(12) 0.0206(4) Uani 1 1 d . . . . .
H10 H 0.2650 0.0476 0.3104 0.025 Uiso 1 1 calc R U . . .
C11 C 0.30489(18) -0.07960(15) 0.28136(13) 0.0267(5) Uani 1 1 d . . . . .
H11 H 0.3820 -0.0686 0.3115 0.032 Uiso 1 1 calc R U . . .
C12 C 0.2620(2) -0.16385(16) 0.23838(15) 0.0364(6) Uani 1 1 d . . . . .
H12 H 0.3094 -0.2113 0.2388 0.044 Uiso 1 1 calc R U . . .
C13 C 0.1494(2) -0.17966(16) 0.19439(16) 0.0424(7) Uani 1 1 d . . . . .
H13 H 0.1198 -0.2380 0.1649 0.051 Uiso 1 1 calc R U . . .
C14 C 0.07992(19) -0.11089(15) 0.19327(13) 0.0292(5) Uani 1 1 d . . . . .
H14 H 0.0030 -0.1222 0.1628 0.035 Uiso 1 1 calc R U . . .
C15 C -0.05409(17) 0.05224(13) 0.14354(11) 0.0189(4) Uani 1 1 d . . . . .
C16 C -0.01473(19) 0.10045(14) 0.09453(12) 0.0262(5) Uani 1 1 d . . . . .
H16 H 0.0552 0.1398 0.1129 0.031 Uiso 1 1 calc R U . . .
C17 C -0.0761(2) 0.09197(17) 0.01915(13) 0.0379(6) Uani 1 1 d . . . . .
H17 H -0.0487 0.1260 -0.0135 0.045 Uiso 1 1 calc R U . . .
C18 C -0.1769(2) 0.03396(18) -0.00822(14) 0.0390(6) Uani 1 1 d . . . . .
H18 H -0.2189 0.0280 -0.0598 0.047 Uiso 1 1 calc R U . . .
C19 C -0.21653(19) -0.01521(17) 0.03899(14) 0.0348(6) Uani 1 1 d . . . . .
H19 H -0.2858 -0.0553 0.0197 0.042 Uiso 1 1 calc R U . . .
C20 C -0.15626(17) -0.00688(15) 0.11495(13) 0.0262(5) Uani 1 1 d . . . . .
H20 H -0.1843 -0.0411 0.1472 0.031 Uiso 1 1 calc R U . . .
C21 C 0.14761(17) 0.26237(14) 0.50295(11) 0.0196(4) Uani 1 1 d . . . . .
H21A H 0.1943 0.2545 0.5529 0.024 Uiso 1 1 calc R U . . .
H21B H 0.1066 0.3161 0.5110 0.024 Uiso 1 1 calc R U . . .
C22 C 0.29179(16) 0.39411(13) 0.45332(11) 0.0188(4) Uani 1 1 d . . . . .
C23 C 0.27153(19) 0.45927(15) 0.51075(13) 0.0290(5) Uani 1 1 d . . . . .
H23 H 0.2271 0.4426 0.5440 0.035 Uiso 1 1 calc R U . . .
C24 C 0.3166(2) 0.54919(15) 0.51937(15) 0.0352(6) Uani 1 1 d . . . . .
H24 H 0.3015 0.5936 0.5581 0.042 Uiso 1 1 calc R U . . .
C25 C 0.38232(19) 0.57410(15) 0.47253(14) 0.0323(6) Uani 1 1 d . . . . .
H25 H 0.4128 0.6354 0.4789 0.039 Uiso 1 1 calc R U . . .
C26 C 0.40397(18) 0.50984(15) 0.41614(13) 0.0289(5) Uani 1 1 d . . . . .
H26 H 0.4503 0.5268 0.3840 0.035 Uiso 1 1 calc R U . . .
C27 C 0.35827(17) 0.42063(14) 0.40623(12) 0.0230(5) Uani 1 1 d . . . . .
H27 H 0.3726 0.3770 0.3667 0.028 Uiso 1 1 calc R U . . .
C28 C 0.37094(16) 0.22746(13) 0.47743(12) 0.0190(4) Uani 1 1 d . . . . .
C29 C 0.41488(19) 0.24018(16) 0.55614(13) 0.0295(5) Uani 1 1 d . . . . .
H29 H 0.3767 0.2739 0.5895 0.035 Uiso 1 1 calc R U . . .
C30 C 0.5139(2) 0.20402(19) 0.58622(15) 0.0406(6) Uani 1 1 d . . . . .
H30 H 0.5427 0.2124 0.6400 0.049 Uiso 1 1 calc R U . . .
C31 C 0.5707(2) 0.15584(18) 0.53824(16) 0.0407(6) Uani 1 1 d . . . . .
H31 H 0.6385 0.1311 0.5590 0.049 Uiso 1 1 calc R U . . .
C32 C 0.52892(19) 0.14370(15) 0.46012(15) 0.0325(5) Uani 1 1 d . . . . .
H32 H 0.5684 0.1108 0.4271 0.039 Uiso 1 1 calc R U . . .
C33 C 0.42938(17) 0.17931(14) 0.42938(13) 0.0240(5) Uani 1 1 d . . . . .
H33 H 0.4012 0.1708 0.3755 0.029 Uiso 1 1 calc R U . . .
C34 C 0.10737(17) 0.32158(13) 0.10962(11) 0.0190(4) Uani 1 1 d . . . . .
C35 C 0.08305(18) 0.35267(13) -0.00983(12) 0.0214(4) Uani 1 1 d . . . . .
C36 C -0.01653(18) 0.36916(13) 0.01484(11) 0.0205(4) Uani 1 1 d . . . . .
C37 C -0.10770(19) 0.40192(14) -0.03002(12) 0.0248(5) Uani 1 1 d . . . . .
H37 H -0.1758 0.4127 -0.0136 0.030 Uiso 1 1 calc R U . . .
C38 C -0.0943(2) 0.41810(14) -0.09968(12) 0.0285(5) Uani 1 1 d . . . . .
H38 H -0.1541 0.4416 -0.1315 0.034 Uiso 1 1 calc R U . . .
C39 C 0.0043(2) 0.40084(15) -0.12438(13) 0.0302(5) Uani 1 1 d . . . . .
H39 H 0.0098 0.4127 -0.1727 0.036 Uiso 1 1 calc R U . . .
C40 C 0.0952(2) 0.36678(14) -0.08052(12) 0.0272(5) Uani 1 1 d . . . . .
H40 H 0.1618 0.3539 -0.0980 0.033 Uiso 1 1 calc R U . . .
C41 C -0.07786(17) 0.34789(15) 0.13688(12) 0.0229(4) Uani 1 1 d . . . . .
H41A H -0.1373 0.2949 0.1176 0.028 Uiso 1 1 calc R U . . .
H41B H -0.1164 0.4034 0.1399 0.028 Uiso 1 1 calc R U . . .
C42 C -0.08962(17) 0.30208(14) 0.28256(12) 0.0217(4) Uani 1 1 d . . . . .
C43 C -0.18391(18) 0.23768(15) 0.24639(14) 0.0280(5) Uani 1 1 d . . . . .
H43 H -0.1996 0.2158 0.1929 0.034 Uiso 1 1 calc R U . . .
C44 C -0.2552(2) 0.20523(16) 0.28864(16) 0.0362(6) Uani 1 1 d . . . . .
H44 H -0.3196 0.1616 0.2637 0.043 Uiso 1 1 calc R U . . .
C45 C -0.2329(2) 0.23619(17) 0.36647(16) 0.0375(6) Uani 1 1 d . . . . .
H45 H -0.2816 0.2136 0.3949 0.045 Uiso 1 1 calc R U . . .
C46 C -0.1396(2) 0.30010(17) 0.40307(14) 0.0330(5) Uani 1 1 d . . . . .
H46 H -0.1241 0.3213 0.4567 0.040 Uiso 1 1 calc R U . . .
C47 C -0.06878(18) 0.33307(15) 0.36138(13) 0.0255(5) Uani 1 1 d . . . . .
H47 H -0.0052 0.3773 0.3867 0.031 Uiso 1 1 calc R U . . .
C48 C 0.04698(17) 0.46156(13) 0.27623(11) 0.0192(4) Uani 1 1 d . . . . .
C49 C 0.15697(18) 0.50408(14) 0.28532(11) 0.0214(4) Uani 1 1 d . . . . .
H49 H 0.2150 0.4698 0.2722 0.026 Uiso 1 1 calc R U . . .
C50 C 0.1830(2) 0.59665(15) 0.31353(13) 0.0294(5) Uani 1 1 d . . . . .
H50 H 0.2583 0.6254 0.3190 0.035 Uiso 1 1 calc R U . . .
C51 C 0.0992(2) 0.64638(16) 0.33344(14) 0.0342(6) Uani 1 1 d . . . . .
H51 H 0.1172 0.7093 0.3533 0.041 Uiso 1 1 calc R U . . .
C52 C -0.0109(2) 0.60482(16) 0.32456(14) 0.0355(6) Uani 1 1 d . . . . .
H52 H -0.0684 0.6393 0.3383 0.043 Uiso 1 1 calc R U . . .
C53 C -0.0375(2) 0.51277(15) 0.29565(13) 0.0279(5) Uani 1 1 d . . . . .
H53 H -0.1134 0.4846 0.2891 0.033 Uiso 1 1 calc R U . . .
C54 C 0.27006(18) 0.29353(15) 0.05313(12) 0.0247(5) Uani 1 1 d . . . . .
H54A H 0.3229 0.3394 0.0415 0.030 Uiso 1 1 calc R U . . .
H54B H 0.2637 0.2364 0.0161 0.030 Uiso 1 1 calc R U . . .
C55 C 0.40877(17) 0.18281(14) 0.14184(12) 0.0206(4) Uani 1 1 d . . . . .
C56 C 0.4916(2) 0.18209(16) 0.09899(14) 0.0316(5) Uani 1 1 d . . . . .
H56 H 0.5052 0.2316 0.0754 0.038 Uiso 1 1 calc R U . . .
C57 C 0.5535(2) 0.10899(17) 0.09104(15) 0.0368(6) Uani 1 1 d . . . . .
H57 H 0.6088 0.1084 0.0614 0.044 Uiso 1 1 calc R U . . .
C58 C 0.5355(2) 0.03696(16) 0.12586(15) 0.0341(6) Uani 1 1 d . . . . .
H58 H 0.5782 -0.0129 0.1202 0.041 Uiso 1 1 calc R U . . .
C59 C 0.4551(2) 0.03784(15) 0.16897(14) 0.0317(5) Uani 1 1 d . . . . .
H59 H 0.4431 -0.0112 0.1934 0.038 Uiso 1 1 calc R U . . .
C60 C 0.39161(18) 0.11022(14) 0.17670(12) 0.0241(5) Uani 1 1 d . . . . .
H60 H 0.3360 0.1101 0.2061 0.029 Uiso 1 1 calc R U . . .
C61 C 0.43149(17) 0.37360(14) 0.19759(12) 0.0228(4) Uani 1 1 d . . . . .
C62 C 0.4061(2) 0.46009(15) 0.18791(14) 0.0315(5) Uani 1 1 d . . . . .
H62 H 0.3335 0.4677 0.1574 0.038 Uiso 1 1 calc R U . . .
C63 C 0.4861(2) 0.53461(17) 0.22241(17) 0.0437(7) Uani 1 1 d . . . . .
H63 H 0.4686 0.5930 0.2148 0.052 Uiso 1 1 calc R U . . .
C64 C 0.5913(2) 0.52451(19) 0.26782(17) 0.0481(7) Uani 1 1 d . . . . .
H64 H 0.6463 0.5758 0.2911 0.058 Uiso 1 1 calc R U . . .
C65 C 0.6166(2) 0.43986(18) 0.27928(16) 0.0428(6) Uani 1 1 d . . . . .
H65 H 0.6887 0.4330 0.3110 0.051 Uiso 1 1 calc R U . . .
C66 C 0.53673(19) 0.36430(16) 0.24450(14) 0.0307(5) Uani 1 1 d . . . . .
H66 H 0.5543 0.3062 0.2529 0.037 Uiso 1 1 calc R U . . .
O1 O 0.6461(2) 0.33618(17) 0.02154(17) 0.0830(8) Uani 1 1 d . . . . .
C67 C 0.6331(4) 0.2099(3) -0.0731(2) 0.0909(13) Uani 1 1 d . . . . .
H67A H 0.6062 0.1706 -0.0418 0.136 Uiso 1 1 calc R U . . .
H67B H 0.7173 0.2153 -0.0622 0.136 Uiso 1 1 calc R U . . .
H67C H 0.6003 0.1840 -0.1273 0.136 Uiso 1 1 calc R U . . .
C68 C 0.5954(3) 0.3019(3) -0.0544(2) 0.0838(12) Uani 1 1 d . . . . .
H68A H 0.6200 0.3418 -0.0868 0.101 Uiso 1 1 calc R U . . .
H68B H 0.5105 0.2972 -0.0638 0.101 Uiso 1 1 calc R U . . .
C69_a C 0.6147(7) 0.4142(7) 0.0706(5) 0.053(3) Uani 0.439(11) 1 d . . P A 1
H69A_a H 0.5321 0.4056 0.0644 0.063 Uiso 0.439(11) 1 d R U P A 1
H69B_a H 0.6518 0.4162 0.1238 0.063 Uiso 0.439(11) 1 d R U P A 1
C70_a C 0.6471(7) 0.4987(6) 0.0504(8) 0.075(4) Uani 0.439(11) 1 d . . P A 1
H70A_a H 0.7304 0.5151 0.0692 0.112 Uiso 0.439(11) 1 calc R U P A 1
H70B_a H 0.6073 0.5458 0.0736 0.112 Uiso 0.439(11) 1 calc R U P A 1
H70C_a H 0.6254 0.4925 -0.0053 0.112 Uiso 0.439(11) 1 calc R U P A 1
C69A_b C 0.6016(6) 0.4279(5) 0.0162(6) 0.074(3) Uani 0.381(12) 1 d . U P A 2
H69A_b H 0.5181 0.4225 0.0033 0.089 Uiso 0.381(12) 1 d R U P A 2
H69B_b H 0.6303 0.4572 -0.0200 0.089 Uiso 0.381(12) 1 d R U P A 2
C70A_b C 0.6540(8) 0.4769(7) 0.1009(6) 0.046(3) Uani 0.381(12) 1 d . . P A 2
H70A_b H 0.6360 0.4382 0.1354 0.069 Uiso 0.381(12) 1 calc R U P A 2
H70B_b H 0.6211 0.5337 0.1106 0.069 Uiso 0.381(12) 1 calc R U P A 2
H70C_b H 0.7377 0.4895 0.1098 0.069 Uiso 0.381(12) 1 calc R U P A 2
C69B_c C 0.6016(6) 0.4279(5) 0.0162(6) 0.074(3) Uani 0.179(7) 1 d . . P A 3
H69A_c H 0.5175 0.4151 -0.0061 0.089 Uiso 0.179(7) 1 calc R U P A 3
H69B_c H 0.6119 0.4605 0.0694 0.089 Uiso 0.179(7) 1 calc R U P A 3
C70B_c C 0.6459(17) 0.4939(13) -0.0257(10) 0.060(6) Uani 0.179(7) 1 d . . P A 3
H70A_c H 0.7153 0.5308 0.0076 0.090 Uiso 0.179(7) 1 calc R U P A 3
H70B_c H 0.5869 0.5331 -0.0406 0.090 Uiso 0.179(7) 1 calc R U P A 3
H70C_c H 0.6644 0.4612 -0.0714 0.090 Uiso 0.179(7) 1 calc R U P A 3
P5 P 0.70275(6) 0.78339(5) 0.23004(4) 0.04255(17) Uani 1 1 d . . . . .
F1 F 0.57240(14) 0.75754(12) 0.23263(10) 0.0610(5) Uani 1 1 d . . . . .
F2 F 0.83341(15) 0.80912(11) 0.22878(11) 0.0625(5) Uani 1 1 d . . . . .
F3_d F 0.6954(6) 0.6873(3) 0.1824(3) 0.0608(14) Uani 0.749(16) 1 d D . P B 4
F4_d F 0.7415(8) 0.7512(5) 0.3078(2) 0.0723(15) Uani 0.749(16) 1 d D . P B 4
F5_d F 0.6999(8) 0.8839(3) 0.2758(5) 0.096(2) Uani 0.749(16) 1 d D . P B 4
F6_d F 0.6545(5) 0.8194(5) 0.1530(3) 0.0818(18) Uani 0.749(16) 1 d D . P B 4
F3A_e F 0.7398(16) 0.6764(6) 0.2122(13) 0.069(4) Uani 0.251(16) 1 d D . P B 5
F4A_e F 0.755(3) 0.7821(16) 0.3181(5) 0.116(10) Uani 0.251(16) 1 d D . P B 5
F5A_e F 0.691(2) 0.8797(7) 0.2430(12) 0.070(5) Uani 0.251(16) 1 d D . P B 5
F6A_e F 0.6852(11) 0.7767(15) 0.1400(4) 0.078(5) Uani 0.251(16) 1 d D . P B 5

loop_
_atom_site_aniso_label
_atom_site_aniso_U_11
_atom_site_aniso_U_22
_atom_site_aniso_U_33
_atom_site_aniso_U_23
_atom_site_aniso_U_13
_atom_site_aniso_U_12
Rh1 0.01455(7) 0.01263(8) 0.01329(8) 0.00252(6) 0.00418(6) 0.00029(5)
P1 0.0156(2) 0.0133(2) 0.0162(3) 0.00213(19) 0.00328(19) 0.00103(18)
N1 0.0178(8) 0.0143(8) 0.0206(9) 0.0044(7) 0.0078(7) 0.0018(6)
P2 0.0149(2) 0.0151(2) 0.0157(3) 0.0018(2) 0.00308(19) 0.00206(18)
Rh2 0.01512(8) 0.01464(8) 0.01542(8) 0.00475(6) 0.00582(6) 0.00389(6)
N2 0.0178(8) 0.0177(8) 0.0172(9) 0.0056(7) 0.0080(7) 0.0035(6)
P3 0.0163(2) 0.0177(3) 0.0187(3) 0.0044(2) 0.0062(2) 0.00459(19)
N3 0.0217(8) 0.0203(9) 0.0169(9) 0.0061(7) 0.0035(7) 0.0075(7)
N4 0.0240(9) 0.0231(9) 0.0182(9) 0.0079(7) 0.0081(7) 0.0088(7)
P4 0.0190(2) 0.0178(3) 0.0209(3) 0.0076(2) 0.0095(2) 0.0057(2)
C1 0.0182(9) 0.0138(10) 0.0187(10) 0.0050(8) 0.0046(8) 0.0052(7)
C2 0.0197(10) 0.0190(10) 0.0238(11) 0.0096(8) 0.0109(8) 0.0092(8)
C3 0.0208(10) 0.0182(10) 0.0265(11) 0.0101(9) 0.0124(8) 0.0091(8)
C4 0.0228(10) 0.0189(11) 0.0390(13) 0.0121(9) 0.0162(9) 0.0067(8)
C5 0.0284(11) 0.0253(12) 0.0501(15) 0.0221(11) 0.0261(11) 0.0135(9)
C6 0.0330(12) 0.0298(12) 0.0330(13) 0.0184(10) 0.0230(10) 0.0183(10)
C7 0.0292(11) 0.0249(11) 0.0236(11) 0.0105(9) 0.0133(9) 0.0141(9)
C8 0.0188(10) 0.0159(10) 0.0232(11) 0.0009(8) 0.0068(8) -0.0009(8)
C9 0.0213(10) 0.0157(10) 0.0179(10) 0.0062(8) 0.0067(8) 0.0038(8)
C10 0.0213(10) 0.0187(10) 0.0238(11) 0.0075(8) 0.0069(8) 0.0017(8)
C11 0.0231(11) 0.0293(12) 0.0323(13) 0.0156(10) 0.0076(9) 0.0081(9)
C12 0.0393(14) 0.0262(13) 0.0466(16) 0.0112(11) 0.0092(12) 0.0180(11)
C13 0.0474(15) 0.0185(12) 0.0523(17) -0.0040(11) 0.0003(13) 0.0093(11)
C14 0.0279(11) 0.0220(12) 0.0329(13) 0.0006(10) 0.0008(10) 0.0044(9)
C15 0.0210(10) 0.0150(10) 0.0175(10) -0.0020(8) 0.0009(8) 0.0056(8)
C16 0.0348(12) 0.0195(11) 0.0204(11) 0.0015(9) 0.0016(9) 0.0006(9)
C17 0.0534(16) 0.0348(14) 0.0208(12) 0.0050(10) -0.0003(11) 0.0056(12)
C18 0.0421(14) 0.0434(15) 0.0219(13) -0.0040(11) -0.0077(11) 0.0167(12)
C19 0.0216(11) 0.0359(14) 0.0346(14) -0.0125(11) -0.0044(10) 0.0054(10)
C20 0.0192(10) 0.0253(12) 0.0299(12) -0.0023(9) 0.0028(9) 0.0027(8)
C21 0.0195(10) 0.0225(11) 0.0160(10) 0.0010(8) 0.0047(8) 0.0024(8)
C22 0.0170(9) 0.0146(10) 0.0212(11) 0.0022(8) -0.0021(8) 0.0036(7)
C23 0.0300(12) 0.0232(12) 0.0328(13) -0.0002(10) 0.0095(10) 0.0041(9)
C24 0.0367(13) 0.0192(12) 0.0433(15) -0.0050(10) 0.0042(11) 0.0070(10)
C25 0.0287(12) 0.0171(11) 0.0435(15) 0.0084(10) -0.0072(10) -0.0003(9)
C26 0.0226(11) 0.0270(12) 0.0332(13) 0.0122(10) -0.0034(9) -0.0041(9)
C27 0.0216(10) 0.0208(11) 0.0240(11) 0.0047(9) 0.0006(8) 0.0021(8)
C28 0.0172(9) 0.0154(10) 0.0245(11) 0.0049(8) 0.0042(8) 0.0019(7)
C29 0.0272(11) 0.0365(13) 0.0264(12) 0.0084(10) 0.0054(9) 0.0126(10)
C30 0.0340(13) 0.0587(18) 0.0335(14) 0.0208(13) 0.0040(11) 0.0202(12)
C31 0.0276(12) 0.0473(16) 0.0549(17) 0.0251(13) 0.0097(12) 0.0195(11)
C32 0.0250(11) 0.0286(13) 0.0490(16) 0.0081(11) 0.0169(11) 0.0096(9)
C33 0.0214(10) 0.0207(11) 0.0298(12) 0.0036(9) 0.0076(9) 0.0015(8)
C34 0.0232(10) 0.0160(10) 0.0194(11) 0.0037(8) 0.0075(8) 0.0040(8)
C35 0.0302(11) 0.0149(10) 0.0180(11) 0.0039(8) 0.0031(8) 0.0038(8)
C36 0.0285(11) 0.0130(10) 0.0179(10) 0.0019(8) 0.0023(8) 0.0030(8)
C37 0.0286(11) 0.0199(11) 0.0227(11) 0.0022(9) 0.0004(9) 0.0061(9)
C38 0.0380(13) 0.0199(11) 0.0229(12) 0.0052(9) -0.0034(10) 0.0066(9)
C39 0.0484(14) 0.0227(12) 0.0176(11) 0.0068(9) 0.0027(10) 0.0031(10)
C40 0.0382(13) 0.0231(11) 0.0220(12) 0.0059(9) 0.0091(10) 0.0063(9)
C41 0.0195(10) 0.0288(12) 0.0214(11) 0.0061(9) 0.0046(8) 0.0066(8)
C42 0.0195(10) 0.0203(11) 0.0323(12) 0.0110(9) 0.0132(9) 0.0107(8)
C43 0.0230(11) 0.0230(11) 0.0409(14) 0.0076(10) 0.0116(10) 0.0069(9)
C44 0.0239(11) 0.0268(13) 0.0651(18) 0.0169(12) 0.0189(12) 0.0066(9)
C45 0.0310(13) 0.0400(15) 0.0602(18) 0.0294(13) 0.0298(12) 0.0177(11)
C46 0.0334(12) 0.0419(14) 0.0379(14) 0.0221(11) 0.0216(11) 0.0216(11)
C47 0.0231(11) 0.0279(12) 0.0329(13) 0.0144(10) 0.0125(9) 0.0121(9)
C48 0.0258(10) 0.0183(10) 0.0159(10) 0.0060(8) 0.0065(8) 0.0076(8)
C49 0.0250(10) 0.0204(11) 0.0188(11) 0.0041(8) 0.0028(8) 0.0085(8)
C50 0.0320(12) 0.0233(12) 0.0283(12) 0.0039(10) -0.0004(10) 0.0020(9)
C51 0.0501(15) 0.0193(12) 0.0310(13) 0.0004(10) 0.0070(11) 0.0088(10)
C52 0.0512(15) 0.0277(13) 0.0360(14) 0.0067(11) 0.0224(12) 0.0208(11)
C53 0.0316(12) 0.0266(12) 0.0323(13) 0.0098(10) 0.0161(10) 0.0105(9)
C54 0.0281(11) 0.0303(12) 0.0225(11) 0.0109(9) 0.0133(9) 0.0104(9)
C55 0.0214(10) 0.0195(10) 0.0233(11) 0.0051(9) 0.0082(8) 0.0062(8)
C56 0.0383(13) 0.0276(12) 0.0409(14) 0.0150(11) 0.0247(11) 0.0136(10)
C57 0.0364(13) 0.0363(14) 0.0489(16) 0.0109(12) 0.0280(12) 0.0146(11)
C58 0.0340(13) 0.0237(12) 0.0485(15) 0.0056(11) 0.0155(11) 0.0135(10)
C59 0.0359(13) 0.0209(12) 0.0438(15) 0.0120(10) 0.0151(11) 0.0072(9)
C60 0.0244(11) 0.0219(11) 0.0298(12) 0.0070(9) 0.0119(9) 0.0052(8)
C61 0.0225(10) 0.0222(11) 0.0282(12) 0.0073(9) 0.0137(9) 0.0029(8)
C62 0.0319(12) 0.0231(12) 0.0461(15) 0.0135(11) 0.0172(11) 0.0063(9)
C63 0.0493(16) 0.0239(13) 0.0648(19) 0.0147(12) 0.0246(14) 0.0015(11)
C64 0.0450(16) 0.0359(15) 0.0597(19) 0.0059(13) 0.0147(14) -0.0162(12)
C65 0.0298(13) 0.0455(16) 0.0493(17) 0.0106(13) 0.0049(12) -0.0075(11)
C66 0.0270(11) 0.0301(13) 0.0370(14) 0.0114(10) 0.0087(10) 0.0020(9)
O1 0.0671(16) 0.0697(17) 0.106(2) -0.0110(15) 0.0353(15) -0.0070(13)
C67 0.132(4) 0.075(3) 0.067(3) 0.002(2) 0.040(3) 0.006(3)
C68 0.064(2) 0.094(3) 0.079(3) 0.009(2) 0.004(2) -0.019(2)
C69_a 0.052(4) 0.076(7) 0.048(5) 0.020(5) 0.034(4) 0.027(4)
C70_a 0.055(5) 0.041(5) 0.124(11) -0.021(6) 0.045(6) -0.006(4)
C69A_b 0.062(3) 0.069(4) 0.085(5) 0.012(3) 0.003(3) 0.023(3)
C70A_b 0.064(5) 0.040(5) 0.042(6) 0.008(4) 0.028(4) 0.014(4)
C69B_c 0.062(3) 0.069(4) 0.085(5) 0.012(3) 0.003(3) 0.023(3)
C70B_c 0.075(13) 0.066(12) 0.044(11) 0.037(9) 0.010(9) -0.002(9)
P5 0.0486(4) 0.0311(4) 0.0417(4) -0.0008(3) 0.0115(3) -0.0177(3)
F1 0.0472(10) 0.0590(11) 0.0693(12) 0.0073(9) 0.0122(8) -0.0213(8)
F2 0.0552(10) 0.0477(10) 0.0830(13) -0.0005(9) 0.0307(9) -0.0167(8)
F3_d 0.072(3) 0.0368(17) 0.070(3) -0.0145(15) 0.035(2) -0.0160(16)
F4_d 0.053(3) 0.119(3) 0.043(2) 0.028(2) 0.006(2) -0.006(3)
F5_d 0.063(2) 0.053(3) 0.145(4) -0.048(3) 0.030(4) -0.0179(19)
F6_d 0.076(3) 0.083(3) 0.091(3) 0.048(2) 0.015(2) -0.015(2)
F3A_e 0.064(8) 0.027(4) 0.122(11) 0.024(5) 0.032(7) -0.007(4)
F4A_e 0.060(8) 0.24(3) 0.035(6) 0.015(8) 0.004(5) -0.021(16)
F5A_e 0.060(8) 0.026(6) 0.136(13) 0.013(7) 0.052(10) 0.001(6)
F6A_e 0.070(6) 0.137(13) 0.028(5) 0.015(6) 0.010(4) 0.016(7)

loop_
_atom_type_symbol
_atom_type_description
_atom_type_scat_dispersion_real
_atom_type_scat_dispersion_imag
_atom_type_scat_source
C C 0.0033 0.0016 ' International Tables Vol C Tables 4.2.6.8 and 6.1.1.4'
H H 0.0000 0.0000 ' International Tables Vol C Tables 4.2.6.8 and 6.1.1.4'
F F 0.0171 0.0103 ' International Tables Vol C Tables 4.2.6.8 and 6.1.1.4'
N N 0.0061 0.0033 ' International Tables Vol C Tables 4.2.6.8 and 6.1.1.4'
O O 0.0106 0.0060 ' International Tables Vol C Tables 4.2.6.8 and 6.1.1.4'
P P 0.1023 0.0942 ' International Tables Vol C Tables 4.2.6.8 and 6.1.1.4'
Rh Rh -1.1178 0.9187 ' International Tables Vol C Tables 4.2.6.8 and 6.1.1.4'

loop_
_geom_angle_atom_site_label_1
_geom_angle_atom_site_label_2
_geom_angle_atom_site_label_3
_geom_angle
C1 Rh1 P2 80.40(6)
C1 Rh1 P1 79.85(6)
P2 Rh1 P1 154.36(2)
C1 Rh1 Rh2 156.86(6)
P2 Rh1 Rh2 110.857(15)
P1 Rh1 Rh2 93.515(14)
C1 Rh1 H1 167.7(8)
P2 Rh1 H1 91.8(8)
P1 Rh1 H1 104.6(8)
Rh2 Rh1 H1 35.4(8)
C15 P1 C9 102.59(9)
C15 P1 C8 101.91(9)
C9 P1 C8 102.77(9)
C15 P1 Rh1 130.58(7)
C9 P1 Rh1 111.14(6)
C8 P1 Rh1 104.49(6)
C1 N1 C3 110.80(16)
C1 N1 C8 120.39(16)
C3 N1 C8 128.79(16)
C22 P2 C28 101.41(9)
C22 P2 C21 105.45(9)
C28 P2 C21 103.09(9)
C22 P2 Rh1 124.51(7)
C28 P2 Rh1 115.42(7)
C21 P2 Rh1 104.77(6)
C34 Rh2 P4 80.85(6)
C34 Rh2 P3 79.79(6)
P4 Rh2 P3 153.88(2)
C34 Rh2 Rh1 150.23(6)
P4 Rh2 Rh1 125.870(15)
P3 Rh2 Rh1 77.786(14)
C34 Rh2 H1 170.7(8)
P4 Rh2 H1 91.8(8)
P3 Rh2 H1 108.9(8)
Rh1 Rh2 H1 35.0(8)
C1 N2 C2 111.15(16)
C1 N2 C21 119.75(16)
C2 N2 C21 128.72(17)
C42 P3 C48 102.06(9)
C42 P3 C41 102.99(9)
C48 P3 C41 99.96(9)
C42 P3 Rh2 131.02(7)
C48 P3 Rh2 113.38(7)
C41 P3 Rh2 102.91(7)
C34 N3 C36 110.77(17)
C34 N3 C41 119.59(16)
C36 N3 C41 129.46(17)
C34 N4 C35 110.75(17)
C34 N4 C54 119.88(16)
C35 N4 C54 129.22(17)
C55 P4 C61 103.43(9)
C55 P4 C54 102.65(10)
C61 P4 C54 103.22(10)
C55 P4 Rh2 126.79(7)
C61 P4 Rh2 112.84(7)
C54 P4 Rh2 105.22(7)
N1 C1 N2 105.60(16)
N1 C1 Rh1 127.90(14)
N2 C1 Rh1 126.47(14)
C7 C2 N2 131.87(19)
C7 C2 C3 121.99(19)
N2 C2 C3 106.13(17)
C4 C3 C2 121.55(19)
C4 C3 N1 132.2(2)
C2 C3 N1 106.29(17)
C5 C4 C3 116.3(2)
C5 C4 H4 121.9
C3 C4 H4 121.9
C6 C5 C4 122.0(2)
C6 C5 H5 119.0
C4 C5 H5 119.0
C5 C6 C7 121.7(2)
C5 C6 H6 119.2
C7 C6 H6 119.2
C2 C7 C6 116.5(2)
C2 C7 H7 121.8
C6 C7 H7 121.8
N1 C8 P1 105.55(12)
N1 C8 H8A 110.6
P1 C8 H8A 110.6
N1 C8 H8B 110.6
P1 C8 H8B 110.6
H8A C8 H8B 108.8
C14 C9 C10 118.82(19)
C14 C9 P1 122.89(16)
C10 C9 P1 118.23(15)
C11 C10 C9 120.9(2)
C11 C10 H10 119.6
C9 C10 H10 119.6
C12 C11 C10 119.7(2)
C12 C11 H11 120.1
C10 C11 H11 120.1
C11 C12 C13 120.0(2)
C11 C12 H12 120.0
C13 C12 H12 120.0
C14 C13 C12 120.4(2)
C14 C13 H13 119.8
C12 C13 H13 119.8
C13 C14 C9 120.2(2)
C13 C14 H14 119.9
C9 C14 H14 119.9
C16 C15 C20 118.61(19)
C16 C15 P1 117.54(15)
C20 C15 P1 123.83(17)
C17 C16 C15 121.0(2)
C17 C16 H16 119.5
C15 C16 H16 119.5
C18 C17 C16 119.8(2)
C18 C17 H17 120.1
C16 C17 H17 120.1
C19 C18 C17 120.1(2)
C19 C18 H18 120.0
C17 C18 H18 120.0
C18 C19 C20 120.7(2)
C18 C19 H19 119.6
C20 C19 H19 119.6
C19 C20 C15 119.7(2)
C19 C20 H20 120.1
C15 C20 H20 120.1
N2 C21 P2 104.41(13)
N2 C21 H21A 110.9
P2 C21 H21A 110.9
N2 C21 H21B 110.9
P2 C21 H21B 110.9
H21A C21 H21B 108.9
C27 C22 C23 118.58(19)
C27 C22 P2 116.20(15)
C23 C22 P2 125.21(17)
C22 C23 C24 119.9(2)
C22 C23 H23 120.0
C24 C23 H23 120.0
C25 C24 C23 120.7(2)
C25 C24 H24 119.7
C23 C24 H24 119.7
C24 C25 C26 119.7(2)
C24 C25 H25 120.1
C26 C25 H25 120.1
C25 C26 C27 120.1(2)
C25 C26 H26 119.9
C27 C26 H26 119.9
C26 C27 C22 120.9(2)
C26 C27 H27 119.5
C22 C27 H27 119.5
C29 C28 C33 118.90(19)
C29 C28 P2 121.96(16)
C33 C28 P2 119.13(16)
C30 C29 C28 120.5(2)
C30 C29 H29 119.7
C28 C29 H29 119.7
C31 C30 C29 120.2(2)
C31 C30 H30 119.9
C29 C30 H30 119.9
C32 C31 C30 119.9(2)
C32 C31 H31 120.1
C30 C31 H31 120.1
C31 C32 C33 120.4(2)
C31 C32 H32 119.8
C33 C32 H32 119.8
C32 C33 C28 120.1(2)
C32 C33 H33 119.9
C28 C33 H33 119.9
N4 C34 N3 105.83(17)
N4 C34 Rh2 127.02(15)
N3 C34 Rh2 127.00(15)
C40 C35 C36 121.79(19)
C40 C35 N4 132.1(2)
C36 C35 N4 106.11(17)
C37 C36 N3 132.0(2)
C37 C36 C35 121.5(2)
N3 C36 C35 106.53(17)
C38 C37 C36 116.7(2)
C38 C37 H37 121.7
C36 C37 H37 121.7
C37 C38 C39 121.7(2)
C37 C38 H38 119.1
C39 C38 H38 119.1
C40 C39 C38 122.0(2)
C40 C39 H39 119.0
C38 C39 H39 119.0
C35 C40 C39 116.3(2)
C35 C40 H40 121.9
C39 C40 H40 121.9
N3 C41 P3 104.81(13)
N3 C41 H41A 110.8
P3 C41 H41A 110.8
N3 C41 H41B 110.8
P3 C41 H41B 110.8
H41A C41 H41B 108.9
C43 C42 C47 118.6(2)
C43 C42 P3 122.78(17)
C47 C42 P3 118.39(16)
C42 C43 C44 120.1(2)
C42 C43 H43 119.9
C44 C43 H43 119.9
C45 C44 C43 120.4(2)
C45 C44 H44 119.8
C43 C44 H44 119.8
C44 C45 C46 120.0(2)
C44 C45 H45 120.0
C46 C45 H45 120.0
C45 C46 C47 119.9(2)
C45 C46 H46 120.1
C47 C46 H46 120.1
C46 C47 C42 120.9(2)
C46 C47 H47 119.6
C42 C47 H47 119.6
C49 C48 C53 119.09(19)
C49 C48 P3 118.69(15)
C53 C48 P3 122.08(16)
C48 C49 C50 120.6(2)
C48 C49 H49 119.7
C50 C49 H49 119.7
C51 C50 C49 119.8(2)
C51 C50 H50 120.1
C49 C50 H50 120.1
C50 C51 C52 120.2(2)
C50 C51 H51 119.9
C52 C51 H51 119.9
C51 C52 C53 120.1(2)
C51 C52 H52 119.9
C53 C52 H52 119.9
C52 C53 C48 120.2(2)
C52 C53 H53 119.9
C48 C53 H53 119.9
N4 C54 P4 105.09(13)
N4 C54 H54A 110.7
P4 C54 H54A 110.7
N4 C54 H54B 110.7
P4 C54 H54B 110.7
H54A C54 H54B 108.8
C60 C55 C56 118.95(19)
C60 C55 P4 118.86(16)
C56 C55 P4 122.19(16)
C57 C56 C55 119.9(2)
C57 C56 H56 120.0
C55 C56 H56 120.0
C58 C57 C56 120.6(2)
C58 C57 H57 119.7
C56 C57 H57 119.7
C59 C58 C57 119.7(2)
C59 C58 H58 120.1
C57 C58 H58 120.1
C58 C59 C60 120.2(2)
C58 C59 H59 119.9
C60 C59 H59 119.9
C55 C60 C59 120.6(2)
C55 C60 H60 119.7
C59 C60 H60 119.7
C66 C61 C62 118.8(2)
C66 C61 P4 121.21(17)
C62 C61 P4 119.84(16)
C63 C62 C61 120.5(2)
C63 C62 H62 119.8
C61 C62 H62 119.8
C64 C63 C62 120.3(2)
C64 C63 H63 119.9
C62 C63 H63 119.9
C65 C64 C63 120.0(2)
C65 C64 H64 120.0
C63 C64 H64 120.0
C64 C65 C66 120.2(2)
C64 C65 H65 119.9
C66 C65 H65 119.9
C61 C66 C65 120.3(2)
C61 C66 H66 119.9
C65 C66 H66 119.9
C68 O1 C69_a 127.0(5)
C68 O1 C69A_b 92.1(4)
C68 C67 H67A 109.5
C68 C67 H67B 109.5
H67A C67 H67B 109.5
C68 C67 H67C 109.5
H67A C67 H67C 109.5
H67B C67 H67C 109.5
O1 C68 C67 107.1(3)
O1 C68 H68A 110.3
C67 C68 H68A 110.3
O1 C68 H68B 110.3
C67 C68 H68B 110.3
H68A C68 H68B 108.5
C70_a C69_a O1 112.0(7)
C70_a C69_a H69A_a 109.7
O1 C69_a H69A_a 107.8
C70_a C69_a H69B_a 108.9
O1 C69_a H69B_a 110.1
H69A_a C69_a H69B_a 108.3
C69_a C70_a H70A_a 109.5
C69_a C70_a H70B_a 109.5
H70A_a C70_a H70B_a 109.5
C69_a C70_a H70C_a 109.5
H70A_a C70_a H70C_a 109.5
H70B_a C70_a H70C_a 109.5
O1 C69A_b C70A_b 98.5(6)
O1 C69A_b H69A_b 111.7
C70A_b C69A_b H69A_b 111.6
O1 C69A_b H69B_b 112.5
C70A_b C69A_b H69B_b 112.7
H69A_b C69A_b H69B_b 109.5
C69A_b C70A_b H70A_b 109.5
C69A_b C70A_b H70B_b 109.5
H70A_b C70A_b H70B_b 109.5
C69A_b C70A_b H70C_b 109.5
H70A_b C70A_b H70C_b 109.5
H70B_b C70A_b H70C_b 109.5
H70A_c C70B_c H70B_c 109.5
H70A_c C70B_c H70C_c 109.5
H70B_c C70B_c H70C_c 109.5
F3_d P5 F4_d 92.9(3)
F5A_e P5 F2 88.3(9)
F3_d P5 F2 93.4(2)
F4_d P5 F2 91.2(4)
F5A_e P5 F4A_e 94.6(5)
F2 P5 F4A_e 84.7(12)
F5A_e P5 F6A_e 92.8(5)
F2 P5 F6A_e 81.3(5)
F4A_e P5 F6A_e 163.9(12)
F5A_e P5 F1 91.8(9)
F3_d P5 F1 86.9(2)
F4_d P5 F1 87.9(4)
F2 P5 F1 179.15(11)
F4A_e P5 F1 94.5(12)
F6A_e P5 F1 99.6(5)
F3_d P5 F6_d 89.6(2)
F4_d P5 F6_d 175.3(4)
F2 P5 F6_d 92.5(2)
F1 P5 F6_d 88.3(2)
F3_d P5 F5_d 175.3(4)
F4_d P5 F5_d 90.0(3)
F2 P5 F5_d 90.2(3)
F1 P5 F5_d 89.5(3)
F6_d P5 F5_d 87.2(3)
F5A_e P5 F3A_e 170.0(10)
F2 P5 F3A_e 81.8(5)
F4A_e P5 F3A_e 86.1(5)
F6A_e P5 F3A_e 84.2(4)
F1 P5 F3A_e 98.1(5)

loop_
_geom_bond_atom_site_label_1
_geom_bond_atom_site_label_2
_geom_bond_distance
Rh1 C1 1.941(2)
Rh1 P2 2.2379(5)
Rh1 P1 2.2905(5)
Rh1 Rh2 2.8075(2)
Rh1 H1 1.71(2)
P1 C15 1.833(2)
P1 C9 1.837(2)
P1 C8 1.874(2)
N1 C1 1.363(2)
N1 C3 1.399(3)
N1 C8 1.454(3)
P2 C22 1.826(2)
P2 C28 1.836(2)
P2 C21 1.867(2)
Rh2 C34 1.937(2)
Rh2 P4 2.2311(5)
Rh2 P3 2.2823(5)
Rh2 H1 1.73(2)
N2 C1 1.369(3)
N2 C2 1.391(2)
N2 C21 1.456(2)
P3 C42 1.831(2)
P3 C48 1.837(2)
P3 C41 1.878(2)
N3 C34 1.368(3)
N3 C36 1.393(3)
N3 C41 1.452(3)
N4 C34 1.367(3)
N4 C35 1.399(3)
N4 C54 1.457(3)
P4 C55 1.824(2)
P4 C61 1.829(2)
P4 C54 1.878(2)
C2 C7 1.386(3)
C2 C3 1.397(3)
C3 C4 1.393(3)
C4 C5 1.391(3)
C4 H4 0.9500
C5 C6 1.391(3)
C5 H5 0.9500
C6 C7 1.393(3)
C6 H6 0.9500
C7 H7 0.9500
C8 H8A 0.9900
C8 H8B 0.9900
C9 C14 1.389(3)
C9 C10 1.390(3)
C10 C11 1.389(3)
C10 H10 0.9500
C11 C12 1.374(3)
C11 H11 0.9500
C12 C13 1.387(3)
C12 H12 0.9500
C13 C14 1.384(3)
C13 H13 0.9500
C14 H14 0.9500
C15 C16 1.390(3)
C15 C20 1.401(3)
C16 C17 1.389(3)
C16 H16 0.9500
C17 C18 1.379(4)
C17 H17 0.9500
C18 C19 1.374(4)
C18 H18 0.9500
C19 C20 1.394(3)
C19 H19 0.9500
C20 H20 0.9500
C21 H21A 0.9900
C21 H21B 0.9900
C22 C27 1.390(3)
C22 C23 1.393(3)
C23 C24 1.397(3)
C23 H23 0.9500
C24 C25 1.371(4)
C24 H24 0.9500
C25 C26 1.379(3)
C25 H25 0.9500
C26 C27 1.386(3)
C26 H26 0.9500
C27 H27 0.9500
C28 C29 1.392(3)
C28 C33 1.394(3)
C29 C30 1.386(3)
C29 H29 0.9500
C30 C31 1.380(4)
C30 H30 0.9500
C31 C32 1.380(4)
C31 H31 0.9500
C32 C33 1.390(3)
C32 H32 0.9500
C33 H33 0.9500
C35 C40 1.387(3)
C35 C36 1.398(3)
C36 C37 1.391(3)
C37 C38 1.383(3)
C37 H37 0.9500
C38 C39 1.390(3)
C38 H38 0.9500
C39 C40 1.389(3)
C39 H39 0.9500
C40 H40 0.9500
C41 H41A 0.9900
C41 H41B 0.9900
C42 C43 1.394(3)
C42 C47 1.398(3)
C43 C44 1.395(3)
C43 H43 0.9500
C44 C45 1.380(4)
C44 H44 0.9500
C45 C46 1.383(4)
C45 H45 0.9500
C46 C47 1.387(3)
C46 H46 0.9500
C47 H47 0.9500
C48 C49 1.387(3)
C48 C53 1.397(3)
C49 C50 1.394(3)
C49 H49 0.9500
C50 C51 1.380(3)
C50 H50 0.9500
C51 C52 1.384(4)
C51 H51 0.9500
C52 C53 1.390(3)
C52 H52 0.9500
C53 H53 0.9500
C54 H54A 0.9900
C54 H54B 0.9900
C55 C60 1.388(3)
C55 C56 1.402(3)
C56 C57 1.386(3)
C56 H56 0.9500
C57 C58 1.383(3)
C57 H57 0.9500
C58 C59 1.381(3)
C58 H58 0.9500
C59 C60 1.389(3)
C59 H59 0.9500
C60 H60 0.9500
C61 C66 1.389(3)
C61 C62 1.399(3)
C62 C63 1.383(3)
C62 H62 0.9500
C63 C64 1.381(4)
C63 H63 0.9500
C64 C65 1.380(4)
C64 H64 0.9500
C65 C66 1.394(3)
C65 H65 0.9500
C66 H66 0.9500
O1 C68 1.378(4)
O1 C69_a 1.486(9)
O1 C69A_b 1.538(7)
C67 C68 1.506(6)
C67 H67A 0.9800
C67 H67B 0.9800
C67 H67C 0.9800
C68 H68A 0.9900
C68 H68B 0.9900
C69_a C70_a 1.442(16)
C69_a H69A_a 0.9700
C69_a H69B_a 0.9700
C70_a H70A_a 0.9800
C70_a H70B_a 0.9800
C70_a H70C_a 0.9800
C69A_b C70A_b 1.563(15)
C69A_b H69A_b 0.9700
C69A_b H69B_b 0.9700
C70A_b H70A_b 0.9800
C70A_b H70B_b 0.9800
C70A_b H70C_b 0.9800
C70B_c H70A_c 0.9800
C70B_c H70B_c 0.9800
C70B_c H70C_c 0.9800
P5 F5A_e 1.461(9)
P5 F3_d 1.549(4)
P5 F4_d 1.567(3)
P5 F2 1.5958(17)
P5 F4A_e 1.597(9)
P5 F6A_e 1.599(7)
P5 F1 1.5995(17)
P5 F6_d 1.601(3)
P5 F5_d 1.615(4)
P5 F3A_e 1.712(10)

loop_
_geom_torsion_atom_site_label_1
_geom_torsion_atom_site_label_2
_geom_torsion_atom_site_label_3
_geom_torsion_atom_site_label_4
_geom_torsion
C3 N1 C1 N2 1.5(2)
C8 N1 C1 N2 -179.83(16)
C3 N1 C1 Rh1 -176.90(14)
C8 N1 C1 Rh1 1.8(3)
C2 N2 C1 N1 -1.2(2)
C21 N2 C1 N1 -174.73(16)
C2 N2 C1 Rh1 177.19(14)
C21 N2 C1 Rh1 3.7(3)
C1 N2 C2 C7 179.7(2)
C21 N2 C2 C7 -7.6(3)
C1 N2 C2 C3 0.5(2)
C21 N2 C2 C3 173.28(18)
C7 C2 C3 C4 1.3(3)
N2 C2 C3 C4 -179.47(18)
C7 C2 C3 N1 -178.87(18)
N2 C2 C3 N1 0.4(2)
C1 N1 C3 C4 178.7(2)
C8 N1 C3 C4 0.1(3)
C1 N1 C3 C2 -1.2(2)
C8 N1 C3 C2 -179.74(18)
C2 C3 C4 C5 0.0(3)
N1 C3 C4 C5 -179.8(2)
C3 C4 C5 C6 -0.8(3)
C4 C5 C6 C7 0.4(3)
N2 C2 C7 C6 179.3(2)
C3 C2 C7 C6 -1.6(3)
C5 C6 C7 C2 0.8(3)
C1 N1 C8 P1 8.7(2)
C3 N1 C8 P1 -172.92(16)
C15 P1 C8 N1 -150.75(13)
C9 P1 C8 N1 103.22(14)
Rh1 P1 C8 N1 -12.91(14)
C15 P1 C9 C14 -38.6(2)
C8 P1 C9 C14 66.9(2)
Rh1 P1 C9 C14 178.19(16)
C15 P1 C9 C10 144.16(16)
C8 P1 C9 C10 -110.34(17)
Rh1 P1 C9 C10 0.93(18)
C14 C9 C10 C11 0.1(3)
P1 C9 C10 C11 177.43(16)
C9 C10 C11 C12 -0.2(3)
C10 C11 C12 C13 0.0(4)
C11 C12 C13 C14 0.2(4)
C12 C13 C14 C9 -0.3(4)
C10 C9 C14 C13 0.2(3)
P1 C9 C14 C13 -177.0(2)
C9 P1 C15 C16 -94.48(17)
C8 P1 C15 C16 159.35(16)
Rh1 P1 C15 C16 38.2(2)
C9 P1 C15 C20 83.87(19)
C8 P1 C15 C20 -22.30(19)
Rh1 P1 C15 C20 -143.46(14)
C20 C15 C16 C17 1.3(3)
P1 C15 C16 C17 179.73(18)
C15 C16 C17 C18 -1.0(4)
C16 C17 C18 C19 0.1(4)
C17 C18 C19 C20 0.4(4)
C18 C19 C20 C15 0.0(3)
C16 C15 C20 C19 -0.8(3)
P1 C15 C20 C19 -179.15(16)
C1 N2 C21 P2 -16.8(2)
C2 N2 C21 P2 170.96(16)
C22 P2 C21 N2 153.50(12)
C28 P2 C21 N2 -100.54(13)
Rh1 P2 C21 N2 20.59(14)
C28 P2 C22 C27 76.23(16)
C21 P2 C22 C27 -176.58(15)
Rh1 P2 C22 C27 -55.86(17)
C28 P2 C22 C23 -102.50(19)
C21 P2 C22 C23 4.7(2)
Rh1 P2 C22 C23 125.42(17)
C27 C22 C23 C24 0.8(3)
P2 C22 C23 C24 179.48(17)
C22 C23 C24 C25 -1.0(4)
C23 C24 C25 C26 0.2(3)
C24 C25 C26 C27 0.8(3)
C25 C26 C27 C22 -1.0(3)
C23 C22 C27 C26 0.2(3)
P2 C22 C27 C26 -178.58(16)
C22 P2 C28 C29 72.46(19)
C21 P2 C28 C29 -36.6(2)
Rh1 P2 C28 C29 -150.16(16)
C22 P2 C28 C33 -106.34(17)
C21 P2 C28 C33 144.64(16)
Rh1 P2 C28 C33 31.04(18)
C33 C28 C29 C30 -1.3(3)
P2 C28 C29 C30 179.94(19)
C28 C29 C30 C31 0.8(4)
C29 C30 C31 C32 0.1(4)
C30 C31 C32 C33 -0.4(4)
C31 C32 C33 C28 -0.1(3)
C29 C28 C33 C32 0.9(3)
P2 C28 C33 C32 179.76(16)
C35 N4 C34 N3 -0.5(2)
C54 N4 C34 N3 -176.53(17)
C35 N4 C34 Rh2 175.28(14)
C54 N4 C34 Rh2 -0.8(3)
C36 N3 C34 N4 0.1(2)
C41 N3 C34 N4 175.67(17)
C36 N3 C34 Rh2 -175.67(14)
C41 N3 C34 Rh2 -0.1(3)
C34 N4 C35 C40 179.1(2)
C54 N4 C35 C40 -5.3(4)
C34 N4 C35 C36 0.7(2)
C54 N4 C35 C36 176.27(19)
C34 N3 C36 C37 -177.6(2)
C41 N3 C36 C37 7.3(4)
C34 N3 C36 C35 0.3(2)
C41 N3 C36 C35 -174.70(19)
C40 C35 C36 C37 -1.0(3)
N4 C35 C36 C37 177.63(18)
C40 C35 C36 N3 -179.23(19)
N4 C35 C36 N3 -0.6(2)
N3 C36 C37 C38 177.1(2)
C35 C36 C37 C38 -0.6(3)
C36 C37 C38 C39 1.2(3)
C37 C38 C39 C40 -0.3(3)
C36 C35 C40 C39 1.9(3)
N4 C35 C40 C39 -176.3(2)
C38 C39 C40 C35 -1.3(3)
C34 N3 C41 P3 17.6(2)
C36 N3 C41 P3 -167.71(17)
C42 P3 C41 N3 -161.83(13)
C48 P3 C41 N3 93.21(14)
Rh2 P3 C41 N3 -23.77(14)
C48 P3 C42 C43 142.40(17)
C41 P3 C42 C43 39.06(19)
Rh2 P3 C42 C43 -81.24(19)
C48 P3 C42 C47 -42.73(18)
C41 P3 C42 C47 -146.07(16)
Rh2 P3 C42 C47 93.63(17)
C47 C42 C43 C44 -0.1(3)
P3 C42 C43 C44 174.74(16)
C42 C43 C44 C45 -0.3(3)
C43 C44 C45 C46 0.3(3)
C44 C45 C46 C47 0.1(3)
C45 C46 C47 C42 -0.5(3)
C43 C42 C47 C46 0.5(3)
P3 C42 C47 C46 -174.56(16)
C42 P3 C48 C49 146.87(16)
C41 P3 C48 C49 -107.42(17)
Rh2 P3 C48 C49 1.43(18)
C42 P3 C48 C53 -37.42(19)
C41 P3 C48 C53 68.29(19)
Rh2 P3 C48 C53 177.14(15)
C53 C48 C49 C50 0.1(3)
P3 C48 C49 C50 175.90(16)
C48 C49 C50 C51 0.7(3)
C49 C50 C51 C52 -0.8(4)
C50 C51 C52 C53 0.1(4)
C51 C52 C53 C48 0.7(4)
C49 C48 C53 C52 -0.8(3)
P3 C48 C53 C52 -176.49(17)
C34 N4 C54 P4 -9.4(2)
C35 N4 C54 P4 175.32(17)
C55 P4 C54 N4 147.82(14)
C61 P4 C54 N4 -104.88(15)
Rh2 P4 C54 N4 13.62(15)
C61 P4 C55 C60 121.32(17)
C54 P4 C55 C60 -131.55(18)
Rh2 P4 C55 C60 -11.3(2)
C61 P4 C55 C56 -58.4(2)
C54 P4 C55 C56 48.7(2)
Rh2 P4 C55 C56 168.99(15)
C60 C55 C56 C57 1.0(3)
P4 C55 C56 C57 -179.31(19)
C55 C56 C57 C58 -0.8(4)
C56 C57 C58 C59 0.0(4)
C57 C58 C59 C60 0.7(4)
C56 C55 C60 C59 -0.3(3)
P4 C55 C60 C59 179.98(17)
C58 C59 C60 C55 -0.6(4)
C55 P4 C61 C66 -29.8(2)
C54 P4 C61 C66 -136.52(19)
Rh2 P4 C61 C66 110.43(18)
C55 P4 C61 C62 154.14(18)
C54 P4 C61 C62 47.4(2)
Rh2 P4 C61 C62 -65.63(19)
C66 C61 C62 C63 2.2(3)
P4 C61 C62 C63 178.31(19)
C61 C62 C63 C64 -1.0(4)
C62 C63 C64 C65 -0.4(4)
C63 C64 C65 C66 0.7(4)
C62 C61 C66 C65 -1.9(3)
P4 C61 C66 C65 -178.00(19)
C64 C65 C66 C61 0.5(4)
C69_a O1 C68 C67 -164.8(5)
C69A_b O1 C68 C67 174.1(4)
C68 O1 C69_a C70_a -71.0(9)
C69A_b O1 C69_a C70_a -36.9(7)
C68 O1 C69A_b C70A_b -179.8(6)
C69_a O1 C69A_b C70A_b 26.9(6)
